data_7115839
loop_
_publ_author_name
'Irene C. Cai'
'Michael I. Lipschutz'
'T. Don Tilley'

_publ_section_title
;
 A bis(amido) ligand set that supports two-coordinate chromium in the +1,
 +2, and +3 oxidation states
;
_journal_name_full Chem.Commun.
_journal_page_first 13062
_journal_paper_doi 10.1039/C4cc06615D
_journal_volume 50
_journal_year 2014
_chemical_formula_sum 'C58 H116 Cr K N2 O8 Si2'
_chemical_formula_weight 1116.81
_chemical_name_systematic
;
 ?
;
_chemical_properties_physical Air-sensitive
_space_group_IT_number 19
_symmetry_cell_setting orthorhombic
_symmetry_space_group_name_Hall 'P 2ac 2ab'
_symmetry_space_group_name_H-M 'P 21 21 21'
_atom_sites_solution_hydrogens geom
_atom_sites_solution_primary direct
_atom_sites_solution_secondary difmap
_audit_creation_method SHELXL-97
_cell_angle_alpha 90.00
_cell_angle_beta 90.00
_cell_angle_gamma 90.00
_cell_formula_units_Z 4
_cell_length_a 15.8187(7)
_cell_length_b 17.0756(8)
_cell_length_c 25.0015(13)
_cell_measurement_reflns_used 9989
_cell_measurement_temperature 100(2)
_cell_measurement_theta_max 27.81
_cell_measurement_theta_min 2.39
_cell_volume 6753.3(6)
_computing_cell_refinement 'Bruker SAINT'
_computing_data_collection 'Bruker APEX2'
_computing_data_reduction 'Bruker SAINT'
_computing_molecular_graphics ORTEP32
_computing_publication_material WinGX
_computing_structure_refinement 'SHELXL-97 (Sheldrick, 2008)'
_computing_structure_solution SIR97
_diffrn_ambient_temperature 100(2)
_diffrn_detector_area_resol_mean 8.366
_diffrn_measured_fraction_theta_full 1.000
_diffrn_measured_fraction_theta_max 0.836
_diffrn_measurement_device_type 'Bruker APEX-II CCD'
_diffrn_measurement_method 'phi and omega scans'
_diffrn_radiation_monochromator 'QUAZAR multilayer mirrors'
_diffrn_radiation_source 'microfocus sealed tube'
_diffrn_radiation_type MoK\a
_diffrn_radiation_wavelength 0.71073
_diffrn_reflns_av_R_equivalents 0.0409
_diffrn_reflns_av_sigmaI/netI 0.0575
_diffrn_reflns_limit_h_max 22
_diffrn_reflns_limit_h_min -10
_diffrn_reflns_limit_k_max 22
_diffrn_reflns_limit_k_min -19
_diffrn_reflns_limit_l_max 32
_diffrn_reflns_limit_l_min -31
_diffrn_reflns_number 54941
_diffrn_reflns_theta_full 25.00
_diffrn_reflns_theta_max 30.70
_diffrn_reflns_theta_min 1.44
_exptl_absorpt_coefficient_mu 0.313
_exptl_absorpt_correction_T_max 0.9969
_exptl_absorpt_correction_T_min 0.9664
_exptl_absorpt_correction_type multi-scan
_exptl_absorpt_process_details SADABS
_exptl_crystal_colour orange
_exptl_crystal_density_diffrn 1.098
_exptl_crystal_density_method 'not measured'
_exptl_crystal_description plate
_exptl_crystal_F_000 2452
_exptl_crystal_recrystallization_method 'Re-crystallisation from solvent: dimethoxyethane/pentane'
_exptl_crystal_size_max 0.11
_exptl_crystal_size_mid 0.10
_exptl_crystal_size_min 0.01
_refine_diff_density_max 1.261
_refine_diff_density_min -0.615
_refine_diff_density_rms 0.083
_refine_ls_abs_structure_details 'Flack H D (1983), Acta Cryst. A39, 876-881'
_refine_ls_abs_structure_Flack 0.00
_refine_ls_extinction_method none
_refine_ls_goodness_of_fit_ref 1.037
_refine_ls_hydrogen_treatment constr
_refine_ls_matrix_type full
_refine_ls_number_parameters 677
_refine_ls_number_reflns 16443
_refine_ls_number_restraints 158
_refine_ls_restrained_S_all 1.094
_refine_ls_R_factor_all 0.0961
_refine_ls_R_factor_gt 0.0729
_refine_ls_shift/su_max 0.023
_refine_ls_shift/su_mean 0.000
_refine_ls_structure_factor_coef Fsqd
_refine_ls_weighting_details 'calc w=1/[\s^2^(Fo^2^)+(0.0993P)^2^+7.7090P] where P=(Fo^2^+2Fc^2^)/3'
_refine_ls_weighting_scheme calc
_refine_ls_wR_factor_gt 0.1814
_refine_ls_wR_factor_ref 0.1995
_reflns_number_gt 12960
_reflns_number_total 16443
_reflns_threshold_expression >2sigma(I)
_cod_data_source_file c4cc06615d2.cif
_cod_data_source_block shelxl_b
_cod_original_cell_volume 6753.2(6)
_cod_original_sg_symbol_H-M P2(1)2(1)2(1)
_cod_database_code 7115839

loop_
_symmetry_equiv_pos_as_xyz
'x, y, z'
'-x+1/2, -y, z+1/2'
'x+1/2, -y+1/2, -z'
'-x, y+1/2, -z+1/2'

loop_
_atom_site_label
_atom_site_type_symbol
_atom_site_fract_x
_atom_site_fract_y
_atom_site_fract_z
_atom_site_U_iso_or_equiv
_atom_site_adp_type
_atom_site_occupancy
_atom_site_symmetry_multiplicity
_atom_site_calc_flag
_atom_site_refinement_flags
C1 C 0.6302(3) 0.0381(2) 0.19135(17) 0.0269(8) Uani 1 1 d .
C2 C 0.5463(3) 0.0538(2) 0.20854(19) 0.0315(9) Uani 1 1 d .
C3 C 0.4983(3) 0.1100(3) 0.1813(2) 0.0406(12) Uani 1 1 d .
H3 H 0.4425 0.1206 0.1933 0.049 Uiso 1 1 calc R
C4 C 0.5291(4) 0.1504(3) 0.1380(2) 0.0465(13) Uani 1 1 d .
H4 H 0.4951 0.1881 0.1201 0.056 Uiso 1 1 calc R
C5 C 0.6107(4) 0.1351(3) 0.1208(2) 0.0448(13) Uani 1 1 d .
H5 H 0.6322 0.1625 0.0907 0.054 Uiso 1 1 calc R
C6 C 0.6621(3) 0.0808(2) 0.14642(17) 0.0330(9) Uani 1 1 d .
C7 C 0.7536(3) 0.0711(3) 0.12771(17) 0.0388(10) Uani 1 1 d .
H7 H 0.7788 0.0261 0.1477 0.047 Uiso 1 1 calc R
C8 C 0.7586(5) 0.0523(4) 0.0674(2) 0.0610(15) Uani 1 1 d .
H8A H 0.7382 0.0973 0.0468 0.091 Uiso 1 1 calc R
H8B H 0.7234 0.0064 0.0595 0.091 Uiso 1 1 calc R
H8C H 0.8173 0.0411 0.0576 0.091 Uiso 1 1 calc R
C9 C 0.8055(4) 0.1435(3) 0.1403(2) 0.0512(13) Uani 1 1 d .
H9A H 0.7829 0.1883 0.1204 0.077 Uiso 1 1 calc R
H9B H 0.8644 0.1346 0.1299 0.077 Uiso 1 1 calc R
H9C H 0.8026 0.1544 0.1787 0.077 Uiso 1 1 calc R
C10 C 0.5097(3) 0.0122(2) 0.2562(2) 0.0394(11) Uani 1 1 d .
H10 H 0.5425 -0.0374 0.2606 0.047 Uiso 1 1 calc R
C11 C 0.4172(4) -0.0112(4) 0.2490(4) 0.073(2) Uani 1 1 d .
H11A H 0.3816 0.0358 0.2498 0.110 Uiso 1 1 calc R
H11B H 0.4004 -0.0465 0.2780 0.110 Uiso 1 1 calc R
H11C H 0.4102 -0.0378 0.2145 0.110 Uiso 1 1 calc R
C12 C 0.5215(3) 0.0589(3) 0.3072(2) 0.0493(13) Uani 1 1 d .
H12A H 0.5817 0.0701 0.3124 0.074 Uiso 1 1 calc R
H12B H 0.5003 0.0286 0.3377 0.074 Uiso 1 1 calc R
H12C H 0.4901 0.1083 0.3046 0.074 Uiso 1 1 calc R
C13 C 0.5863(3) -0.1556(3) 0.1793(2) 0.0359(10) Uani 1 1 d .
H13 H 0.5389 -0.1411 0.2038 0.043 Uiso 1 1 calc R
C14 C 0.5856(4) -0.2450(3) 0.1748(3) 0.0596(16) Uani 1 1 d .
H14A H 0.5289 -0.2626 0.1646 0.089 Uiso 1 1 calc R
H14B H 0.6009 -0.2679 0.2094 0.089 Uiso 1 1 calc R
H14C H 0.6264 -0.2615 0.1476 0.089 Uiso 1 1 calc R
C15 C 0.5652(4) -0.1207(3) 0.1251(2) 0.0523(14) Uani 1 1 d .
H15A H 0.6088 -0.1356 0.0992 0.078 Uiso 1 1 calc R
H15B H 0.5629 -0.0635 0.1280 0.078 Uiso 1 1 calc R
H15C H 0.5102 -0.1405 0.1131 0.078 Uiso 1 1 calc R
C16 C 0.7813(3) -0.1534(4) 0.1707(2) 0.0522(14) Uani 1 1 d .
H16 H 0.7828 -0.2099 0.1811 0.063 Uiso 1 1 calc R
C17 C 0.8647(3) -0.1230(3) 0.1931(3) 0.0475(13) Uani 1 1 d .
H17A H 0.9118 -0.1517 0.1767 0.071 Uiso 1 1 calc R
H17B H 0.8658 -0.1308 0.2319 0.071 Uiso 1 1 calc R
H17C H 0.8703 -0.0671 0.1851 0.071 Uiso 1 1 calc R
C18 C 0.7806(5) -0.1574(6) 0.1130(4) 0.094(3) Uani 1 1 d .
H18A H 0.7778 -0.1043 0.0982 0.141 Uiso 1 1 calc R
H18B H 0.7313 -0.1875 0.1011 0.141 Uiso 1 1 calc R
H18C H 0.8324 -0.1832 0.1005 0.141 Uiso 1 1 calc R
C19 C 0.7007(3) -0.1602(3) 0.2808(2) 0.0412(11) Uani 1 1 d .
H19 H 0.7403 -0.1242 0.2999 0.049 Uiso 1 1 calc R
C20 C 0.7429(5) -0.2413(4) 0.2827(3) 0.075(2) Uani 1 1 d .
H20A H 0.7501 -0.2574 0.3201 0.113 Uiso 1 1 calc R
H20B H 0.7982 -0.2387 0.2652 0.113 Uiso 1 1 calc R
H20C H 0.7072 -0.2794 0.2641 0.113 Uiso 1 1 calc R
C21 C 0.6214(4) -0.1611(3) 0.3140(2) 0.0504(14) Uani 1 1 d .
H21A H 0.5789 -0.1943 0.2967 0.076 Uiso 1 1 calc R
H21B H 0.5994 -0.1076 0.3173 0.076 Uiso 1 1 calc R
H21C H 0.6341 -0.1818 0.3496 0.076 Uiso 1 1 calc R
C22 C 0.8553(2) 0.1785(2) 0.29457(15) 0.0242(8) Uani 1 1 d .
C23 C 0.8013(3) 0.2433(2) 0.28494(16) 0.0277(8) Uani 1 1 d .
C24 C 0.8327(3) 0.3088(2) 0.25752(18) 0.0356(10) Uani 1 1 d .
H24 H 0.7969 0.3529 0.2524 0.043 Uiso 1 1 calc R
C25 C 0.9139(3) 0.3110(3) 0.23773(19) 0.0411(12) Uani 1 1 d .
H25 H 0.9341 0.3558 0.2192 0.049 Uiso 1 1 calc R
C26 C 0.9654(3) 0.2470(3) 0.2454(2) 0.0422(12) Uani 1 1 d .
H26 H 1.0211 0.2480 0.2312 0.051 Uiso 1 1 calc R
C27 C 0.9385(3) 0.1807(3) 0.27318(19) 0.0334(9) Uani 1 1 d .
C28 C 0.9952(3) 0.1097(3) 0.2778(2) 0.0456(12) Uani 1 1 d .
H28 H 0.9789 0.0815 0.3113 0.055 Uiso 1 1 calc R
C29 C 1.0898(3) 0.1285(4) 0.2819(3) 0.0635(17) Uani 1 1 d .
H29A H 1.1089 0.1527 0.2485 0.095 Uiso 1 1 calc R
H29B H 1.1216 0.0801 0.2881 0.095 Uiso 1 1 calc R
H29C H 1.0994 0.1648 0.3116 0.095 Uiso 1 1 calc R
C30 C 0.9799(4) 0.0542(3) 0.2315(3) 0.0576(15) Uani 1 1 d .
H30A H 0.9195 0.0417 0.2293 0.086 Uiso 1 1 calc R
H30B H 1.0122 0.0059 0.2372 0.086 Uiso 1 1 calc R
H30C H 0.9982 0.0790 0.1981 0.086 Uiso 1 1 calc R
C31 C 0.7097(3) 0.2438(2) 0.30333(18) 0.0308(9) Uani 1 1 d .
H31 H 0.6983 0.1922 0.3208 0.037 Uiso 1 1 calc R
C32 C 0.6482(3) 0.2516(3) 0.2560(2) 0.0368(10) Uani 1 1 d .
H32A H 0.6549 0.3034 0.2395 0.055 Uiso 1 1 calc R
H32B H 0.5900 0.2456 0.2688 0.055 Uiso 1 1 calc R
H32C H 0.6606 0.2110 0.2294 0.055 Uiso 1 1 calc R
C33 C 0.6922(4) 0.3076(3) 0.3447(2) 0.0443(11) Uani 1 1 d .
H33A H 0.7302 0.3008 0.3753 0.066 Uiso 1 1 calc R
H33B H 0.6334 0.3039 0.3568 0.066 Uiso 1 1 calc R
H33C H 0.7018 0.3592 0.3286 0.066 Uiso 1 1 calc R
C34 C 0.8924(4) 0.1847(3) 0.4238(2) 0.0442(12) Uani 1 1 d .
H34 H 0.8594 0.2308 0.4108 0.053 Uiso 1 1 calc R
C35 C 0.8851(5) 0.1850(5) 0.4850(2) 0.0688(19) Uani 1 1 d .
H35A H 0.9183 0.1416 0.4998 0.103 Uiso 1 1 calc R
H35B H 0.8257 0.1789 0.4953 0.103 Uiso 1 1 calc R
H35C H 0.9068 0.2347 0.4990 0.103 Uiso 1 1 calc R
C36 C 0.9846(4) 0.1995(4) 0.4080(2) 0.0581(16) Uani 1 1 d .
H36A H 1.0054 0.2463 0.4265 0.087 Uiso 1 1 calc R
H36B H 0.9882 0.2074 0.3693 0.087 Uiso 1 1 calc R
H36C H 1.0191 0.1542 0.4183 0.087 Uiso 1 1 calc R
C37 C 0.9209(3) 0.0078(3) 0.3999(2) 0.0470(13) Uani 1 1 d .
H37 H 0.9791 0.0291 0.3943 0.056 Uiso 1 1 calc R
C38 C 0.9101(3) -0.0586(3) 0.3593(2) 0.0441(12) Uani 1 1 d .
H38A H 0.9514 -0.0999 0.3667 0.066 Uiso 1 1 calc R
H38B H 0.9191 -0.0382 0.3231 0.066 Uiso 1 1 calc R
H38C H 0.8528 -0.0801 0.3621 0.066 Uiso 1 1 calc R
C39 C 0.9198(5) -0.0275(4) 0.4570(3) 0.0669(18) Uani 1 1 d .
H39A H 0.8645 -0.0511 0.4640 0.100 Uiso 1 1 calc R
H39B H 0.9306 0.0140 0.4832 0.100 Uiso 1 1 calc R
H39C H 0.9638 -0.0676 0.4599 0.100 Uiso 1 1 calc R
C40 C 0.7446(4) 0.0692(3) 0.42894(19) 0.0437(11) Uani 1 1 d .
H40 H 0.7634 0.0606 0.4667 0.052 Uiso 1 1 calc R
C41 C 0.7016(4) -0.0063(3) 0.4117(2) 0.0497(13) Uani 1 1 d .
H41A H 0.6515 -0.0153 0.4340 0.075 Uiso 1 1 calc R
H41B H 0.7409 -0.0502 0.4159 0.075 Uiso 1 1 calc R
H41C H 0.6844 -0.0022 0.3742 0.075 Uiso 1 1 calc R
C42 C 0.6810(4) 0.1362(4) 0.4310(3) 0.0651(17) Uani 1 1 d .
H42A H 0.6541 0.1420 0.3959 0.098 Uiso 1 1 calc R
H42B H 0.7102 0.1849 0.4403 0.098 Uiso 1 1 calc R
H42C H 0.6378 0.1247 0.4580 0.098 Uiso 1 1 calc R
C43 C 1.0041(6) -0.0716(6) 0.0103(4) 0.118(3) Uani 1 1 d DU
H43A H 0.9845 -0.1218 0.0247 0.176 Uiso 1 1 calc R
H43B H 1.0265 -0.0795 -0.0259 0.176 Uiso 1 1 calc R
H43C H 0.9567 -0.0347 0.0089 0.176 Uiso 1 1 calc R
C44 C 1.0772(8) -0.0747(6) 0.0911(3) 0.127(4) Uani 1 1 d DU
H44A H 1.0992 -0.1282 0.0849 0.152 Uiso 1 1 calc R
H44B H 1.0201 -0.0806 0.1068 0.152 Uiso 1 1 calc R
C45 C 1.1277(4) -0.0410(4) 0.1299(3) 0.096(3) Uani 1 1 d DU
H45A H 1.0899 -0.0167 0.1567 0.115 Uiso 1 1 calc R
H45B H 1.1584 -0.0838 0.1482 0.115 Uiso 1 1 calc R
C46 C 1.2276(6) 0.0519(5) 0.1555(3) 0.096(3) Uani 1 1 d DU
H46A H 1.2038 0.1045 0.1598 0.144 Uiso 1 1 calc R
H46B H 1.2875 0.0559 0.1459 0.144 Uiso 1 1 calc R
H46C H 1.2219 0.0229 0.1891 0.144 Uiso 1 1 calc R
C47 C 1.0274(6) 0.1639(7) 0.0779(5) 0.146(4) Uani 1 1 d DU
H47A H 1.0354 0.1644 0.1168 0.219 Uiso 1 1 calc R
H47B H 1.0064 0.1124 0.0667 0.219 Uiso 1 1 calc R
H47C H 0.9864 0.2043 0.0678 0.219 Uiso 1 1 calc R
C48 C 1.1400(7) 0.2431(6) 0.0709(5) 0.141(4) Uani 1 1 d DU
H48A H 1.1499 0.2373 0.1098 0.170 Uiso 1 1 calc R
H48B H 1.1006 0.2875 0.0656 0.170 Uiso 1 1 calc R
C49 C 1.2161(6) 0.2594(4) 0.0455(4) 0.115(3) Uani 1 1 d DU
H49A H 1.2032 0.2779 0.0089 0.138 Uiso 1 1 calc R
H49B H 1.2434 0.3034 0.0647 0.138 Uiso 1 1 calc R
C50 C 1.3467(7) 0.2236(7) 0.0139(6) 0.158(5) Uani 1 1 d DU
H50A H 1.3344 0.2274 -0.0244 0.237 Uiso 1 1 calc R
H50B H 1.3908 0.1843 0.0199 0.237 Uiso 1 1 calc R
H50C H 1.3662 0.2745 0.0271 0.237 Uiso 1 1 calc R
C51 C 1.0173(4) 0.1262(6) -0.0628(4) 0.104(3) Uani 1 1 d DU
H51A H 1.0255 0.1691 -0.0372 0.156 Uiso 1 1 calc R
H51B H 0.9846 0.0843 -0.0458 0.156 Uiso 1 1 calc R
H51C H 0.9866 0.1457 -0.0941 0.156 Uiso 1 1 calc R
C52 C 1.1383(4) 0.1488(4) -0.1109(2) 0.0584(15) Uani 1 1 d DU
H52A H 1.1446 0.1989 -0.0914 0.070 Uiso 1 1 calc R
H52B H 1.1036 0.1590 -0.1431 0.070 Uiso 1 1 calc R
C53 C 1.2208(5) 0.1214(6) -0.1272(3) 0.098(3) Uani 1 1 d DU
H53A H 1.2136 0.0753 -0.1508 0.117 Uiso 1 1 calc R
H53B H 1.2488 0.1630 -0.1484 0.117 Uiso 1 1 calc R
C54 C 1.3529(6) 0.0731(9) -0.1007(6) 0.161(5) Uani 1 1 d DU
H54A H 1.3468 0.0227 -0.1190 0.242 Uiso 1 1 calc R
H54B H 1.3877 0.0663 -0.0686 0.242 Uiso 1 1 calc R
H54C H 1.3801 0.1108 -0.1248 0.242 Uiso 1 1 calc R
C55 C 1.4010(4) 0.0105(5) 0.0675(3) 0.081(2) Uani 1 1 d DU
H55A H 1.3953 -0.0208 0.1001 0.121 Uiso 1 1 calc R
H55B H 1.3859 0.0651 0.0751 0.121 Uiso 1 1 calc R
H55C H 1.4596 0.0081 0.0549 0.121 Uiso 1 1 calc R
C56 C 1.3543(5) -0.0934(4) 0.0162(4) 0.090(3) Uani 1 1 d DU
H56A H 1.3561 -0.1228 0.0503 0.108 Uiso 1 1 calc R
H56B H 1.4096 -0.1009 -0.0015 0.108 Uiso 1 1 calc R
C57 C 1.2916(5) -0.1286(4) -0.0167(4) 0.100(3) Uani 1 1 d DU
H57A H 1.3204 -0.1628 -0.0429 0.120 Uiso 1 1 calc R
H57B H 1.2559 -0.1626 0.0061 0.120 Uiso 1 1 calc R
C58 C 1.1849(9) -0.1095(7) -0.0825(5) 0.162(5) Uani 1 1 d DU
H58A H 1.1783 -0.1659 -0.0767 0.243 Uiso 1 1 calc R
H58B H 1.2082 -0.1003 -0.1182 0.243 Uiso 1 1 calc R
H58C H 1.1297 -0.0839 -0.0795 0.243 Uiso 1 1 calc R
N1 N 0.6817(2) -0.01650(18) 0.21886(14) 0.0252(7) Uani 1 1 d .
N2 N 0.8260(2) 0.11207(19) 0.32371(13) 0.0249(7) Uani 1 1 d .
O1 O 1.0671(3) -0.0416(4) 0.0430(3) 0.155(4) Uani 1 1 d D
O2 O 1.1847(6) 0.0128(3) 0.11547(19) 0.138(3) Uani 1 1 d D
O3 O 1.1055(5) 0.1791(3) 0.0524(3) 0.146(4) Uani 1 1 d D
O4 O 1.2725(4) 0.2014(4) 0.0417(3) 0.114(2) Uani 1 1 d D
O5 O 1.0974(2) 0.0965(2) -0.07905(18) 0.0599(11) Uani 1 1 d D
O6 O 1.2717(3) 0.1015(5) -0.0858(2) 0.114(3) Uani 1 1 d D
O7 O 1.3472(4) -0.0191(3) 0.0280(4) 0.140(3) Uani 1 1 d D
O8 O 1.2396(7) -0.0789(3) -0.0441(3) 0.186(5) Uani 1 1 d D
Si1 Si 0.68627(7) -0.11531(6) 0.21012(5) 0.0246(2) Uani 1 1 d .
Si2 Si 0.84482(8) 0.09381(7) 0.38934(5) 0.0321(3) Uani 1 1 d .
K1 K 1.19812(5) 0.05598(5) 0.00905(3) 0.02527(18) Uani 1 1 d .
Cr1 Cr 0.75458(4) 0.04339(3) 0.27317(2) 0.02354(14) Uani 1 1 d .

loop_
_atom_site_aniso_label
_atom_site_aniso_U_11
_atom_site_aniso_U_22
_atom_site_aniso_U_33
_atom_site_aniso_U_23
_atom_site_aniso_U_13
_atom_site_aniso_U_12
C1 0.032(2) 0.0174(17) 0.031(2) -0.0008(15) -0.0062(16) 0.0006(15)
C2 0.032(2) 0.0147(17) 0.047(3) -0.0049(17) -0.0064(18) 0.0003(15)
C3 0.037(2) 0.025(2) 0.060(3) -0.012(2) -0.020(2) 0.0074(18)
C4 0.057(3) 0.035(2) 0.048(3) 0.003(2) -0.027(3) 0.011(2)
C5 0.073(4) 0.031(2) 0.031(2) 0.0040(19) -0.020(2) -0.001(2)
C6 0.051(3) 0.0225(19) 0.026(2) 0.0010(16) -0.0072(19) -0.0002(18)
C7 0.055(3) 0.034(2) 0.028(2) 0.0087(17) 0.007(2) -0.003(2)
C8 0.092(5) 0.054(3) 0.037(3) -0.011(2) 0.008(3) -0.003(3)
C9 0.069(4) 0.054(3) 0.031(2) 0.007(2) 0.010(3) -0.013(3)
C10 0.030(2) 0.0207(19) 0.068(3) 0.001(2) 0.010(2) 0.0049(16)
C11 0.042(3) 0.061(4) 0.118(6) -0.008(4) 0.012(4) -0.010(3)
C12 0.049(3) 0.047(3) 0.052(3) 0.006(2) 0.008(2) 0.002(2)
C13 0.036(2) 0.028(2) 0.044(3) -0.0076(19) 0.004(2) 0.0002(17)
C14 0.077(4) 0.033(3) 0.069(4) 0.002(3) -0.010(3) -0.020(3)
C15 0.065(3) 0.036(3) 0.056(3) -0.016(2) -0.027(3) -0.002(2)
C16 0.035(3) 0.066(3) 0.056(3) -0.024(3) 0.016(2) -0.002(2)
C17 0.029(2) 0.045(3) 0.068(4) -0.008(3) 0.009(2) 0.002(2)
C18 0.066(5) 0.121(7) 0.095(6) -0.048(5) 0.032(4) -0.007(4)
C19 0.049(3) 0.034(2) 0.041(3) 0.009(2) -0.004(2) 0.007(2)
C20 0.084(5) 0.055(3) 0.086(5) 0.039(3) 0.026(4) 0.037(3)
C21 0.077(4) 0.039(3) 0.036(3) 0.011(2) 0.013(3) 0.008(3)
C22 0.030(2) 0.0257(18) 0.0165(17) 0.0048(14) -0.0007(15) -0.0119(15)
C23 0.036(2) 0.0270(18) 0.0201(19) 0.0014(15) -0.0056(17) -0.0094(16)
C24 0.054(3) 0.0229(19) 0.030(2) 0.0032(16) -0.013(2) -0.0087(18)
C25 0.056(3) 0.034(2) 0.033(2) 0.0131(19) -0.005(2) -0.021(2)
C26 0.041(3) 0.051(3) 0.035(2) 0.011(2) -0.001(2) -0.025(2)
C27 0.034(2) 0.035(2) 0.032(2) 0.0123(19) -0.0054(19) -0.0119(17)
C28 0.032(2) 0.042(3) 0.062(3) 0.014(3) 0.017(2) -0.0032(19)
C29 0.027(2) 0.074(4) 0.090(5) 0.011(4) 0.009(3) -0.002(2)
C30 0.050(3) 0.046(3) 0.076(4) 0.007(3) 0.017(3) -0.007(2)
C31 0.041(2) 0.0203(18) 0.031(2) -0.0003(16) -0.0041(18) -0.0012(16)
C32 0.037(2) 0.032(2) 0.042(3) -0.0066(19) -0.008(2) 0.0015(18)
C33 0.054(3) 0.038(2) 0.041(3) -0.014(2) -0.006(2) -0.001(2)
C34 0.059(3) 0.046(3) 0.028(2) 0.006(2) -0.006(2) -0.015(2)
C35 0.093(5) 0.080(4) 0.033(3) -0.006(3) -0.002(3) -0.024(4)
C36 0.056(3) 0.071(4) 0.047(3) -0.001(3) -0.017(3) -0.030(3)
C37 0.039(3) 0.049(3) 0.053(3) 0.025(3) -0.014(2) -0.015(2)
C38 0.035(2) 0.033(2) 0.064(3) 0.021(2) -0.005(2) -0.0032(19)
C39 0.080(4) 0.065(4) 0.056(4) 0.036(3) -0.024(3) -0.004(3)
C40 0.051(3) 0.052(3) 0.028(2) 0.015(2) 0.006(2) -0.012(2)
C41 0.041(3) 0.060(3) 0.048(3) 0.013(3) 0.012(2) -0.016(2)
C42 0.065(4) 0.079(4) 0.051(3) 0.011(3) 0.030(3) -0.007(3)
C43 0.086(5) 0.095(6) 0.172(8) 0.029(6) -0.036(6) -0.040(4)
C44 0.160(8) 0.099(6) 0.121(7) 0.058(5) 0.027(6) -0.045(6)
C45 0.079(4) 0.107(5) 0.100(5) 0.073(5) 0.050(4) 0.051(4)
C46 0.140(6) 0.098(5) 0.051(4) -0.020(4) -0.013(4) 0.044(5)
C47 0.163(8) 0.145(7) 0.130(7) 0.053(6) 0.092(6) 0.091(6)
C48 0.191(9) 0.115(7) 0.118(7) -0.055(6) -0.026(7) 0.060(7)
C49 0.197(9) 0.021(3) 0.127(7) -0.001(3) -0.047(6) -0.017(4)
C50 0.135(7) 0.135(7) 0.204(10) 0.033(7) -0.037(7) -0.088(6)
C51 0.043(3) 0.126(6) 0.142(7) 0.062(5) -0.015(4) 0.015(4)
C52 0.073(4) 0.068(4) 0.035(3) 0.015(3) -0.008(3) 0.016(3)
C53 0.118(6) 0.136(6) 0.040(3) 0.026(4) 0.014(4) 0.037(5)
C54 0.118(7) 0.218(10) 0.148(8) 0.049(7) 0.058(6) 0.051(7)
C55 0.047(3) 0.099(5) 0.096(5) 0.023(4) -0.021(3) 0.001(3)
C56 0.100(5) 0.090(5) 0.081(5) -0.021(4) 0.009(4) 0.046(4)
C57 0.089(5) 0.062(4) 0.148(7) -0.014(5) 0.029(5) 0.020(4)
C58 0.220(10) 0.120(7) 0.146(8) -0.066(6) -0.042(8) 0.000(7)
N1 0.0260(16) 0.0196(14) 0.0300(18) 0.0024(13) -0.0002(14) 0.0018(12)
N2 0.0227(16) 0.0253(15) 0.0267(17) 0.0090(13) 0.0021(13) -0.0047(12)
O1 0.051(3) 0.155(6) 0.257(9) 0.163(7) -0.076(4) -0.061(3)
O2 0.291(10) 0.079(4) 0.043(3) 0.023(3) -0.028(4) -0.084(5)
O3 0.251(9) 0.037(2) 0.148(6) 0.024(3) 0.158(6) 0.039(4)
O4 0.149(6) 0.084(4) 0.108(5) 0.020(4) -0.038(4) -0.052(4)
O5 0.048(2) 0.055(2) 0.077(3) 0.022(2) -0.027(2) -0.0018(18)
O6 0.068(3) 0.216(8) 0.058(3) 0.063(4) 0.033(3) 0.052(4)
O7 0.075(4) 0.079(4) 0.265(10) 0.001(5) -0.086(5) 0.016(3)
O8 0.360(13) 0.072(4) 0.127(6) -0.066(4) -0.154(8) 0.097(6)
Si1 0.0266(5) 0.0181(5) 0.0290(6) 0.0008(4) 0.0058(4) 0.0046(4)
Si2 0.0343(6) 0.0370(6) 0.0248(6) 0.0133(5) -0.0039(5) -0.0102(5)
K1 0.0242(4) 0.0220(4) 0.0296(4) 0.0007(3) -0.0015(3) -0.0001(3)
Cr1 0.0236(3) 0.0214(3) 0.0256(3) 0.0041(2) 0.0020(3) -0.0011(2)

loop_
_atom_type_symbol
_atom_type_description
_atom_type_scat_dispersion_real
_atom_type_scat_dispersion_imag
_atom_type_scat_source
C C 0.0033 0.0016 'International Tables Vol C Tables 4.2.6.8 and 6.1.1.4'
H H 0.0000 0.0000 'International Tables Vol C Tables 4.2.6.8 and 6.1.1.4'
N N 0.0061 0.0033 'International Tables Vol C Tables 4.2.6.8 and 6.1.1.4'
O O 0.0106 0.0060 'International Tables Vol C Tables 4.2.6.8 and 6.1.1.4'
Si Si 0.0817 0.0704 'International Tables Vol C Tables 4.2.6.8 and 6.1.1.4'
K K 0.2009 0.2494 'International Tables Vol C Tables 4.2.6.8 and 6.1.1.4'
Cr Cr 0.3209 0.6236 'International Tables Vol C Tables 4.2.6.8 and 6.1.1.4'

loop_
_geom_angle_atom_site_label_1
_geom_angle_atom_site_label_2
_geom_angle_atom_site_label_3
_geom_angle
N1 C1 C2 121.0(4)
N1 C1 C6 121.0(4)
C2 C1 C6 118.0(4)
C3 C2 C1 119.3(4)
C3 C2 C10 120.0(4)
C1 C2 C10 120.7(4)
C4 C3 C2 122.4(5)
C4 C3 H3 118.8
C2 C3 H3 118.8
C3 C4 C5 118.6(4)
C3 C4 H4 120.7
C5 C4 H4 120.7
C4 C5 C6 121.9(5)
C4 C5 H5 119.0
C6 C5 H5 119.0
C5 C6 C1 119.7(5)
C5 C6 C7 119.0(4)
C1 C6 C7 121.2(4)
C9 C7 C6 111.1(4)
C9 C7 C8 110.2(4)
C6 C7 C8 111.7(5)
C9 C7 H7 107.9
C6 C7 H7 107.9
C8 C7 H7 107.9
C7 C8 H8A 109.5
C7 C8 H8B 109.5
H8A C8 H8B 109.5
C7 C8 H8C 109.5
H8A C8 H8C 109.5
H8B C8 H8C 109.5
C7 C9 H9A 109.5
C7 C9 H9B 109.5
H9A C9 H9B 109.5
C7 C9 H9C 109.5
H9A C9 H9C 109.5
H9B C9 H9C 109.5
C2 C10 C12 111.8(4)
C2 C10 C11 113.5(5)
C12 C10 C11 110.8(5)
C2 C10 H10 106.8
C12 C10 H10 106.8
C11 C10 H10 106.8
C10 C11 H11A 109.5
C10 C11 H11B 109.5
H11A C11 H11B 109.5
C10 C11 H11C 109.5
H11A C11 H11C 109.5
H11B C11 H11C 109.5
C10 C12 H12A 109.5
C10 C12 H12B 109.5
H12A C12 H12B 109.5
C10 C12 H12C 109.5
H12A C12 H12C 109.5
H12B C12 H12C 109.5
C15 C13 C14 109.0(4)
C15 C13 Si1 113.9(4)
C14 C13 Si1 113.6(4)
C15 C13 H13 106.6
C14 C13 H13 106.6
Si1 C13 H13 106.6
C13 C14 H14A 109.5
C13 C14 H14B 109.5
H14A C14 H14B 109.5
C13 C14 H14C 109.5
H14A C14 H14C 109.5
H14B C14 H14C 109.5
C13 C15 H15A 109.5
C13 C15 H15B 109.5
H15A C15 H15B 109.5
C13 C15 H15C 109.5
H15A C15 H15C 109.5
H15B C15 H15C 109.5
C18 C16 C17 112.9(5)
C18 C16 Si1 121.7(5)
C17 C16 Si1 112.1(4)
C18 C16 H16 102.3
C17 C16 H16 102.3
Si1 C16 H16 102.3
C16 C17 H17A 109.5
C16 C17 H17B 109.5
H17A C17 H17B 109.5
C16 C17 H17C 109.5
H17A C17 H17C 109.5
H17B C17 H17C 109.5
C16 C18 H18A 109.5
C16 C18 H18B 109.5
H18A C18 H18B 109.5
C16 C18 H18C 109.5
H18A C18 H18C 109.5
H18B C18 H18C 109.5
C21 C19 C20 109.6(4)
C21 C19 Si1 114.1(3)
C20 C19 Si1 115.8(4)
C21 C19 H19 105.4
C20 C19 H19 105.4
Si1 C19 H19 105.4
C19 C20 H20A 109.5
C19 C20 H20B 109.5
H20A C20 H20B 109.5
C19 C20 H20C 109.5
H20A C20 H20C 109.5
H20B C20 H20C 109.5
C19 C21 H21A 109.5
C19 C21 H21B 109.5
H21A C21 H21B 109.5
C19 C21 H21C 109.5
H21A C21 H21C 109.5
H21B C21 H21C 109.5
C23 C22 C27 118.2(3)
C23 C22 N2 120.8(3)
C27 C22 N2 121.0(4)
C24 C23 C22 119.5(4)
C24 C23 C31 118.7(4)
C22 C23 C31 121.8(3)
C25 C24 C23 121.8(4)
C25 C24 H24 119.1
C23 C24 H24 119.1
C26 C25 C24 118.7(4)
C26 C25 H25 120.6
C24 C25 H25 120.6
C25 C26 C27 122.2(5)
C25 C26 H26 118.9
C27 C26 H26 118.9
C26 C27 C22 119.5(4)
C26 C27 C28 120.5(4)
C22 C27 C28 119.9(4)
C27 C28 C30 110.3(5)
C27 C28 C29 114.5(4)
C30 C28 C29 109.7(5)
C27 C28 H28 107.3
C30 C28 H28 107.3
C29 C28 H28 107.3
C28 C29 H29A 109.5
C28 C29 H29B 109.5
H29A C29 H29B 109.5
C28 C29 H29C 109.5
H29A C29 H29C 109.5
H29B C29 H29C 109.5
C28 C30 H30A 109.5
C28 C30 H30B 109.5
H30A C30 H30B 109.5
C28 C30 H30C 109.5
H30A C30 H30C 109.5
H30B C30 H30C 109.5
C23 C31 C33 112.4(4)
C23 C31 C32 111.7(4)
C33 C31 C32 110.2(4)
C23 C31 H31 107.4
C33 C31 H31 107.4
C32 C31 H31 107.4
C31 C32 H32A 109.5
C31 C32 H32B 109.5
H32A C32 H32B 109.5
C31 C32 H32C 109.5
H32A C32 H32C 109.5
H32B C32 H32C 109.5
C31 C33 H33A 109.5
C31 C33 H33B 109.5
H33A C33 H33B 109.5
C31 C33 H33C 109.5
H33A C33 H33C 109.5
H33B C33 H33C 109.5
C36 C34 C35 109.1(5)
C36 C34 Si2 112.9(4)
C35 C34 Si2 114.8(4)
C36 C34 H34 106.5
C35 C34 H34 106.5
Si2 C34 H34 106.5
C34 C35 H35A 109.5
C34 C35 H35B 109.5
H35A C35 H35B 109.5
C34 C35 H35C 109.5
H35A C35 H35C 109.5
H35B C35 H35C 109.5
C34 C36 H36A 109.5
C34 C36 H36B 109.5
H36A C36 H36B 109.5
C34 C36 H36C 109.5
H36A C36 H36C 109.5
H36B C36 H36C 109.5
C38 C37 C39 108.8(5)
C38 C37 Si2 114.0(3)
C39 C37 Si2 114.7(5)
C38 C37 H37 106.2
C39 C37 H37 106.2
Si2 C37 H37 106.2
C37 C38 H38A 109.5
C37 C38 H38B 109.5
H38A C38 H38B 109.5
C37 C38 H38C 109.5
H38A C38 H38C 109.5
H38B C38 H38C 109.5
C37 C39 H39A 109.5
C37 C39 H39B 109.5
H39A C39 H39B 109.5
C37 C39 H39C 109.5
H39A C39 H39C 109.5
H39B C39 H39C 109.5
C41 C40 C42 110.5(5)
C41 C40 Si2 114.2(4)
C42 C40 Si2 113.5(3)
C41 C40 H40 106.0
C42 C40 H40 106.0
Si2 C40 H40 106.0
C40 C41 H41A 109.5
C40 C41 H41B 109.5
H41A C41 H41B 109.5
C40 C41 H41C 109.5
H41A C41 H41C 109.5
H41B C41 H41C 109.5
C40 C42 H42A 109.5
C40 C42 H42B 109.5
H42A C42 H42B 109.5
C40 C42 H42C 109.5
H42A C42 H42C 109.5
H42B C42 H42C 109.5
O1 C43 H43A 109.5
O1 C43 H43B 109.5
H43A C43 H43B 109.5
O1 C43 H43C 109.5
H43A C43 H43C 109.5
H43B C43 H43C 109.5
O1 C44 C45 121.6(7)
O1 C44 H44A 106.9
C45 C44 H44A 106.9
O1 C44 H44B 106.9
C45 C44 H44B 106.9
H44A C44 H44B 106.7
O2 C45 C44 119.2(7)
O2 C45 H45A 107.5
C44 C45 H45A 107.5
O2 C45 H45B 107.5
C44 C45 H45B 107.5
H45A C45 H45B 107.0
O2 C46 H46A 109.5
O2 C46 H46B 109.5
H46A C46 H46B 109.5
O2 C46 H46C 109.5
H46A C46 H46C 109.5
H46B C46 H46C 109.5
O3 C47 H47A 109.5
O3 C47 H47B 109.5
H47A C47 H47B 109.5
O3 C47 H47C 109.5
H47A C47 H47C 109.5
H47B C47 H47C 109.5
O3 C48 C49 111.6(8)
O3 C48 H48A 109.3
C49 C48 H48A 109.3
O3 C48 H48B 109.3
C49 C48 H48B 109.3
H48A C48 H48B 108.0
O4 C49 C48 117.5(8)
O4 C49 H49A 107.9
C48 C49 H49A 107.9
O4 C49 H49B 107.9
C48 C49 H49B 107.9
H49A C49 H49B 107.2
O4 C50 H50A 109.5
O4 C50 H50B 109.5
H50A C50 H50B 109.5
O4 C50 H50C 109.5
H50A C50 H50C 109.5
H50B C50 H50C 109.5
O5 C51 H51A 109.5
O5 C51 H51B 109.5
H51A C51 H51B 109.5
O5 C51 H51C 109.5
H51A C51 H51C 109.5
H51B C51 H51C 109.5
O5 C52 C53 112.4(6)
O5 C52 H52A 109.1
C53 C52 H52A 109.1
O5 C52 H52B 109.1
C53 C52 H52B 109.1
H52A C52 H52B 107.8
O6 C53 C52 113.7(5)
O6 C53 H53A 108.8
C52 C53 H53A 108.8
O6 C53 H53B 108.8
C52 C53 H53B 108.8
H53A C53 H53B 107.7
O6 C54 H54A 109.5
O6 C54 H54B 109.5
H54A C54 H54B 109.5
O6 C54 H54C 109.5
H54A C54 H54C 109.5
H54B C54 H54C 109.5
O7 C55 H55A 109.5
O7 C55 H55B 109.5
H55A C55 H55B 109.5
O7 C55 H55C 109.5
H55A C55 H55C 109.5
H55B C55 H55C 109.5
O7 C56 C57 118.7(7)
O7 C56 H56A 107.6
C57 C56 H56A 107.6
O7 C56 H56B 107.6
C57 C56 H56B 107.6
H56A C56 H56B 107.1
O8 C57 C56 116.6(7)
O8 C57 K1 44.5(3)
C56 C57 K1 79.0(4)
O8 C57 H57A 108.2
C56 C57 H57A 108.2
K1 C57 H57A 147.0
O8 C57 H57B 108.2
C56 C57 H57B 108.2
K1 C57 H57B 100.4
H57A C57 H57B 107.3
O8 C58 H58A 109.5
O8 C58 H58B 109.5
H58A C58 H58B 109.5
O8 C58 H58C 109.5
H58A C58 H58C 109.5
H58B C58 H58C 109.5
C1 N1 Si1 127.9(3)
C1 N1 Cr1 108.4(2)
Si1 N1 Cr1 123.67(18)
C22 N2 Si2 125.7(3)
C22 N2 Cr1 108.5(2)
Si2 N2 Cr1 125.79(17)
C44 O1 C43 117.4(7)
C44 O1 K1 115.9(5)
C43 O1 K1 125.1(6)
C45 O2 C46 117.9(7)
C45 O2 K1 119.6(5)
C46 O2 K1 122.0(5)
C48 O3 C47 111.0(8)
C48 O3 K1 123.4(6)
C47 O3 K1 119.8(5)
C49 O4 C50 112.9(8)
C49 O4 K1 112.9(5)
C50 O4 K1 115.6(6)
C52 O5 C51 110.8(5)
C52 O5 K1 110.6(3)
C51 O5 K1 111.7(4)
C53 O6 C54 115.0(7)
C53 O6 K1 118.5(4)
C54 O6 K1 120.7(6)
C56 O7 C55 117.2(7)
C56 O7 K1 119.5(5)
C55 O7 K1 118.6(5)
C57 O8 C58 119.1(8)
C57 O8 K1 115.0(5)
C58 O8 K1 120.1(7)
N1 Si1 C13 112.21(18)
N1 Si1 C16 115.9(2)
C13 Si1 C16 108.9(2)
N1 Si1 C19 106.23(19)
C13 Si1 C19 109.0(2)
C16 Si1 C19 104.1(3)
N2 Si2 C40 113.3(2)
N2 Si2 C37 112.6(2)
C40 Si2 C37 106.3(2)
N2 Si2 C34 110.69(19)
C40 Si2 C34 105.6(2)
C37 Si2 C34 108.1(2)
O7 K1 O8 58.8(2)
O7 K1 O6 85.2(2)
O8 K1 O6 73.6(3)
O7 K1 O2 77.0(3)
O8 K1 O2 105.1(2)
O6 K1 O2 159.2(2)
O7 K1 O3 138.0(3)
O8 K1 O3 161.9(3)
O6 K1 O3 110.17(19)
O2 K1 O3 77.7(2)
O7 K1 O1 108.0(2)
O8 K1 O1 79.8(3)
O6 K1 O1 138.1(2)
O2 K1 O1 59.5(2)
O3 K1 O1 86.7(2)
O7 K1 O5 138.0(2)
O8 K1 O5 87.84(15)
O6 K1 O5 59.60(14)
O2 K1 O5 141.0(2)
O3 K1 O5 79.7(2)
O1 K1 O5 87.97(14)
O7 K1 O4 90.20(19)
O8 K1 O4 140.2(3)
O6 K1 O4 80.1(2)
O2 K1 O4 89.33(17)
O3 K1 O4 56.7(2)
O1 K1 O4 137.3(3)
O5 K1 O4 104.05(16)
O7 K1 C57 41.52(17)
O8 K1 C57 20.48(16)
O6 K1 C57 85.3(2)
O2 K1 C57 88.3(2)
O3 K1 C57 164.45(19)
O1 K1 C57 80.4(2)
O5 K1 C57 108.31(17)
O4 K1 C57 130.7(2)
N1 Cr1 N2 175.02(13)

loop_
_geom_bond_atom_site_label_1
_geom_bond_atom_site_label_2
_geom_bond_distance
C1 N1 1.416(5)
C1 C2 1.421(6)
C1 C6 1.431(6)
C2 C3 1.400(6)
C2 C10 1.503(7)
C3 C4 1.373(8)
C3 H3 0.9500
C4 C5 1.386(8)
C4 H4 0.9500
C5 C6 1.388(6)
C5 H5 0.9500
C6 C7 1.530(7)
C7 C9 1.517(7)
C7 C8 1.544(7)
C7 H7 1.0000
C8 H8A 0.9800
C8 H8B 0.9800
C8 H8C 0.9800
C9 H9A 0.9800
C9 H9B 0.9800
C9 H9C 0.9800
C10 C12 1.516(8)
C10 C11 1.527(7)
C10 H10 1.0000
C11 H11A 0.9800
C11 H11B 0.9800
C11 H11C 0.9800
C12 H12A 0.9800
C12 H12B 0.9800
C12 H12C 0.9800
C13 C15 1.517(8)
C13 C14 1.529(7)
C13 Si1 1.889(5)
C13 H13 1.0000
C14 H14A 0.9800
C14 H14B 0.9800
C14 H14C 0.9800
C15 H15A 0.9800
C15 H15B 0.9800
C15 H15C 0.9800
C16 C18 1.444(10)
C16 C17 1.525(7)
C16 Si1 1.912(5)
C16 H16 1.0000
C17 H17A 0.9800
C17 H17B 0.9800
C17 H17C 0.9800
C18 H18A 0.9800
C18 H18B 0.9800
C18 H18C 0.9800
C19 C21 1.504(8)
C19 C20 1.538(7)
C19 Si1 1.940(5)
C19 H19 1.0000
C20 H20A 0.9800
C20 H20B 0.9800
C20 H20C 0.9800
C21 H21A 0.9800
C21 H21B 0.9800
C21 H21C 0.9800
C22 C23 1.419(6)
C22 C27 1.421(6)
C22 N2 1.425(5)
C23 C24 1.402(6)
C23 C31 1.520(6)
C24 C25 1.378(7)
C24 H24 0.9500
C25 C26 1.375(8)
C25 H25 0.9500
C26 C27 1.394(6)
C26 H26 0.9500
C27 C28 1.514(7)
C28 C30 1.516(8)
C28 C29 1.534(7)
C28 H28 1.0000
C29 H29A 0.9800
C29 H29B 0.9800
C29 H29C 0.9800
C30 H30A 0.9800
C30 H30B 0.9800
C30 H30C 0.9800
C31 C33 1.528(6)
C31 C32 1.538(6)
C31 H31 1.0000
C32 H32A 0.9800
C32 H32B 0.9800
C32 H32C 0.9800
C33 H33A 0.9800
C33 H33B 0.9800
C33 H33C 0.9800
C34 C36 1.531(8)
C34 C35 1.534(7)
C34 Si2 1.928(5)
C34 H34 1.0000
C35 H35A 0.9800
C35 H35B 0.9800
C35 H35C 0.9800
C36 H36A 0.9800
C36 H36B 0.9800
C36 H36C 0.9800
C37 C38 1.531(8)
C37 C39 1.550(7)
C37 Si2 1.916(6)
C37 H37 1.0000
C38 H38A 0.9800
C38 H38B 0.9800
C38 H38C 0.9800
C39 H39A 0.9800
C39 H39B 0.9800
C39 H39C 0.9800
C40 C41 1.521(8)
C40 C42 1.525(9)
C40 Si2 1.915(5)
C40 H40 1.0000
C41 H41A 0.9800
C41 H41B 0.9800
C41 H41C 0.9800
C42 H42A 0.9800
C42 H42B 0.9800
C42 H42C 0.9800
C43 O1 1.388(7)
C43 H43A 0.9800
C43 H43B 0.9800
C43 H43C 0.9800
C44 O1 1.338(7)
C44 C45 1.381(9)
C44 H44A 0.9900
C44 H44B 0.9900
C45 O2 1.336(7)
C45 H45A 0.9900
C45 H45B 0.9900
C46 O2 1.381(7)
C46 H46A 0.9800
C46 H46B 0.9800
C46 H46C 0.9800
C47 O3 1.414(7)
C47 H47A 0.9800
C47 H47B 0.9800
C47 H47C 0.9800
C48 O3 1.306(7)
C48 C49 1.390(9)
C48 H48A 0.9900
C48 H48B 0.9900
C49 O4 1.336(7)
C49 H49A 0.9900
C49 H49B 0.9900
C50 O4 1.416(8)
C50 H50A 0.9800
C50 H50B 0.9800
C50 H50C 0.9800
C51 O5 1.425(6)
C51 H51A 0.9800
C51 H51B 0.9800
C51 H51C 0.9800
C52 O5 1.360(6)
C52 C53 1.445(8)
C52 H52A 0.9900
C52 H52B 0.9900
C53 O6 1.355(6)
C53 H53A 0.9900
C53 H53B 0.9900
C54 O6 1.422(7)
C54 H54A 0.9800
C54 H54B 0.9800
C54 H54C 0.9800
C55 O7 1.400(7)
C55 H55A 0.9800
C55 H55B 0.9800
C55 H55C 0.9800
C56 O7 1.306(6)
C56 C57 1.422(8)
C56 H56A 0.9900
C56 H56B 0.9900
C57 O8 1.367(7)
C57 K1 3.540(7)
C57 H57A 0.9900
C57 H57B 0.9900
C58 O8 1.393(7)
C58 H58A 0.9800
C58 H58B 0.9800
C58 H58C 0.9800
N1 Si1 1.703(3)
N1 Cr1 2.054(3)
N2 Si2 1.697(3)
N2 Cr1 2.061(3)
O1 K1 2.791(4)
O2 K1 2.769(5)
O3 K1 2.782(5)
O4 K1 2.866(6)
O5 K1 2.805(4)
O6 K1 2.754(5)
O7 K1 2.725(5)
O8 K1 2.739(5)
